data_4084602
loop_
_publ_author_name
'McCready, Matthew S.'
'Puddephatt, Richard J.'

_publ_section_title
;
 The Platinum Center is a Stronger Nucleophile than the Free Nitrogen
 Donors in a Dimethylplatinum Complex with a Dipyridylpyridazine Ligand
;
_journal_issue 11
_journal_name_full Organometallics
_journal_page_first 2261
_journal_paper_doi 10.1021/om501023r
_journal_volume 34
_journal_year 2015
_chemical_formula_moiety 'C30 H34 Br2 N4 Pt, C H Cl2.93'
_chemical_formula_sum 'C31 H35 Br2 Cl2.93 N4 Pt'
_chemical_formula_weight 922.41
_chemical_name_systematic
;
 ?
;
_space_group_IT_number 2
_symmetry_cell_setting triclinic
_symmetry_space_group_name_Hall '-P 1'
_symmetry_space_group_name_H-M 'P -1'
_atom_sites_solution_hydrogens geom
_atom_sites_solution_primary direct
_atom_sites_solution_secondary difmap
_audit_creation_method SHELXL-97
_cell_angle_alpha 88.68(3)
_cell_angle_beta 81.33(3)
_cell_angle_gamma 73.04(3)
_cell_formula_units_Z 2
_cell_length_a 8.8801(18)
_cell_length_b 14.409(3)
_cell_length_c 15.019(3)
_cell_measurement_reflns_used 8429
_cell_measurement_temperature 150(2)
_cell_measurement_theta_max 27.48
_cell_measurement_theta_min 1.00
_cell_volume 1816.7(7)
_computing_cell_refinement 'DENZO-SMN (Otwinowski & Minor, 1997)'
_computing_data_collection 'COLLECT (Nonius, 1997-2001)'
_computing_data_reduction DENZO-SMN
_computing_molecular_graphics 'SHELXTL/PC (Sheldrick, 2001)'
_computing_publication_material SHELXTL/PC
_computing_structure_refinement 'SHELXL-97 (Sheldrick, 2008)'
_computing_structure_solution 'SHELXS-97 (Sheldrick, 2008)'
_diffrn_ambient_temperature 150(2)
_diffrn_measured_fraction_theta_full 0.988
_diffrn_measured_fraction_theta_max 0.988
_diffrn_measurement_device_type 'Nonius Kappa-CCD'
_diffrn_measurement_method '\f scans, and \w scans with \k offsets'
_diffrn_radiation_monochromator graphite
_diffrn_radiation_source 'fine-focus sealed tube'
_diffrn_radiation_type MoK\a
_diffrn_radiation_wavelength 0.71073
_diffrn_reflns_av_R_equivalents 0.0000
_diffrn_reflns_av_sigmaI/netI 0.0378
_diffrn_reflns_limit_h_max 11
_diffrn_reflns_limit_h_min -11
_diffrn_reflns_limit_k_max 18
_diffrn_reflns_limit_k_min -18
_diffrn_reflns_limit_l_max 19
_diffrn_reflns_limit_l_min 0
_diffrn_reflns_number 8429
_diffrn_reflns_theta_full 27.61
_diffrn_reflns_theta_max 27.61
_diffrn_reflns_theta_min 1.37
_exptl_absorpt_coefficient_mu 6.302
_exptl_absorpt_correction_T_max 0.441
_exptl_absorpt_correction_T_min 0.256
_exptl_absorpt_correction_type multi-scan
_exptl_absorpt_process_details 'DENZO-SMN (Otwinowski & Minor, 1997)'
_exptl_crystal_colour yellow
_exptl_crystal_density_diffrn 1.686
_exptl_crystal_density_method 'not measured'
_exptl_crystal_description prism
_exptl_crystal_F_000 894
_exptl_crystal_size_max 0.23
_exptl_crystal_size_mid 0.21
_exptl_crystal_size_min 0.13
_platon_squeeze_details
;
;
_refine_diff_density_max 1.747
_refine_diff_density_min -1.853
_refine_diff_density_rms 0.189
_refine_ls_extinction_method none
_refine_ls_goodness_of_fit_ref 1.051
_refine_ls_hydrogen_treatment constr
_refine_ls_matrix_type full
_refine_ls_number_parameters 371
_refine_ls_number_reflns 8333
_refine_ls_number_restraints 0
_refine_ls_restrained_S_all 1.051
_refine_ls_R_factor_all 0.0415
_refine_ls_R_factor_gt 0.0365
_refine_ls_shift/su_max 0.001
_refine_ls_shift/su_mean 0.000
_refine_ls_structure_factor_coef Fsqd
_refine_ls_weighting_details 'calc w=1/[\s^2^(Fo^2^)+(0.0579P)^2^+4.9992P] where P=(Fo^2^+2Fc^2^)/3'
_refine_ls_weighting_scheme calc
_refine_ls_wR_factor_gt 0.0993
_refine_ls_wR_factor_ref 0.1018
_reflns_number_gt 7459
_reflns_number_total 8333
_reflns_threshold_expression >2sigma(I)
_cod_data_source_file om501023r_si_002.cif
_cod_data_source_block 11
_cod_depositor_comments 'Adding full bibliography for 4084597--4084602.cif.'
_cod_original_cell_volume 1816.7(6)
_cod_original_sg_symbol_H-M P-1
_cod_database_code 4084602

loop_
_symmetry_equiv_pos_as_xyz
'x, y, z'
'-x, -y, -z'

loop_
_atom_site_label
_atom_site_type_symbol
_atom_site_fract_x
_atom_site_fract_y
_atom_site_fract_z
_atom_site_U_iso_or_equiv
_atom_site_adp_type
_atom_site_occupancy
_atom_site_symmetry_multiplicity
_atom_site_calc_flag
_atom_site_refinement_flags
_atom_site_disorder_assembly
_atom_site_disorder_group
Pt1 Pt 0.283383(19) 0.065375(13) 0.183917(11) 0.01852(7) Uani 1 1 d . . .
C23 C 0.2555(6) -0.0073(4) 0.0703(3) 0.0269(11) Uani 1 1 d . . .
H23A H 0.1898 0.0405 0.0327 0.032 Uiso 1 1 calc R . .
H23B H 0.3614 -0.0355 0.0340 0.032 Uiso 1 1 calc R . .
Br1 Br 0.32402(5) 0.16290(4) 0.31730(3) 0.02338(11) Uani 1 1 d . . .
Br2 Br -0.05701(13) -0.37650(6) 0.04363(5) 0.0694(3) Uani 1 1 d . . .
N2 N 0.1826(4) -0.0190(3) 0.2817(2) 0.0174(7) Uani 1 1 d . . .
C22 C 0.3604(6) 0.1604(4) 0.0939(3) 0.0242(10) Uani 1 1 d . . .
H22A H 0.3582 0.1409 0.0321 0.036 Uiso 1 1 calc R . .
H22B H 0.4694 0.1584 0.1007 0.036 Uiso 1 1 calc R . .
H22C H 0.2899 0.2265 0.1065 0.036 Uiso 1 1 calc R . .
N3 N 0.2801(5) -0.0976(3) 0.3125(3) 0.0187(8) Uani 1 1 d . . .
N1 N 0.0321(4) 0.1366(3) 0.2025(3) 0.0211(8) Uani 1 1 d . . .
C21 C 0.5163(5) -0.0192(4) 0.1707(3) 0.0247(10) Uani 1 1 d . . .
H21A H 0.5371 -0.0667 0.1214 0.037 Uiso 1 1 calc R . .
H21B H 0.5361 -0.0532 0.2270 0.037 Uiso 1 1 calc R . .
H21C H 0.5870 0.0221 0.1576 0.037 Uiso 1 1 calc R . .
C9 C 0.2215(6) -0.1450(3) 0.3793(3) 0.0208(9) Uani 1 1 d . . .
C17 C -0.3099(6) -0.1511(4) 0.4138(4) 0.0314(12) Uani 1 1 d . . .
H17A H -0.3304 -0.1532 0.4804 0.038 Uiso 1 1 calc R . .
H17B H -0.3966 -0.1691 0.3907 0.038 Uiso 1 1 calc R . .
N4 N 0.3633(5) -0.2413(3) 0.4917(3) 0.0294(10) Uani 1 1 d . . .
C1 C -0.0613(5) 0.0978(3) 0.2626(3) 0.0189(9) Uani 1 1 d . . .
C10 C 0.3444(6) -0.2332(3) 0.4043(3) 0.0229(10) Uani 1 1 d . . .
C15 C -0.2123(5) 0.0018(4) 0.4303(3) 0.0222(9) Uani 1 1 d . . .
H15A H -0.2522 0.0731 0.4248 0.027 Uiso 1 1 calc R . .
H15B H -0.2198 -0.0128 0.4953 0.027 Uiso 1 1 calc R . .
C8 C 0.0620(5) -0.1150(3) 0.4210(3) 0.0194(9) Uani 1 1 d . . .
C2 C -0.2268(6) 0.1321(4) 0.2663(3) 0.0244(10) Uani 1 1 d . . .
H2A H -0.2943 0.1066 0.3087 0.029 Uiso 1 1 calc R . .
C7 C -0.0401(5) -0.0322(3) 0.3878(3) 0.0183(9) Uani 1 1 d . . .
C24 C 0.1808(6) -0.0848(4) 0.0928(3) 0.0248(10) Uani 1 1 d . . .
C14 C 0.4791(7) -0.3177(4) 0.5140(4) 0.0377(14) Uani 1 1 d . . .
H14A H 0.4959 -0.3235 0.5752 0.045 Uiso 1 1 calc R . .
C26 C -0.0558(7) -0.1404(4) 0.1228(3) 0.0289(11) Uani 1 1 d . . .
H26A H -0.1683 -0.1263 0.1292 0.035 Uiso 1 1 calc R . .
C16 C -0.3202(6) -0.0460(4) 0.3873(4) 0.0271(11) Uani 1 1 d . . .
H16A H -0.4321 -0.0057 0.4036 0.033 Uiso 1 1 calc R . .
H16B H -0.2931 -0.0445 0.3210 0.033 Uiso 1 1 calc R . .
C3 C -0.2921(6) 0.2036(4) 0.2079(4) 0.0322(12) Uani 1 1 d . . .
H3B H -0.4043 0.2264 0.2098 0.039 Uiso 1 1 calc R . .
C6 C 0.0262(5) 0.0141(3) 0.3146(3) 0.0175(9) Uani 1 1 d . . .
C5 C -0.0318(6) 0.2061(4) 0.1472(4) 0.0273(11) Uani 1 1 d . . .
H5A H 0.0368 0.2322 0.1062 0.033 Uiso 1 1 calc R . .
C29 C 0.2722(7) -0.1803(4) 0.1043(4) 0.0334(12) Uani 1 1 d . . .
H29A H 0.3848 -0.1948 0.0983 0.040 Uiso 1 1 calc R . .
C27 C 0.0375(7) -0.2347(4) 0.1339(4) 0.0338(12) Uani 1 1 d . . .
C13 C 0.5748(7) -0.3881(4) 0.4526(5) 0.0407(14) Uani 1 1 d . . .
H13A H 0.6539 -0.4416 0.4714 0.049 Uiso 1 1 calc R . .
C20 C 0.0030(6) -0.1753(4) 0.4927(3) 0.0243(10) Uani 1 1 d . . .
H20A H -0.0927 -0.1343 0.5311 0.029 Uiso 1 1 calc R . .
H20B H 0.0860 -0.2020 0.5313 0.029 Uiso 1 1 calc R . .
C19 C -0.0387(7) -0.2595(4) 0.4499(4) 0.0299(11) Uani 1 1 d . . .
H19A H 0.0613 -0.3059 0.4204 0.036 Uiso 1 1 calc R . .
H19B H -0.0869 -0.2941 0.4986 0.036 Uiso 1 1 calc R . .
C18 C -0.1526(7) -0.2285(4) 0.3807(4) 0.0312(11) Uani 1 1 d . . .
H18A H -0.1772 -0.2867 0.3606 0.037 Uiso 1 1 calc R . .
H18B H -0.0973 -0.2035 0.3276 0.037 Uiso 1 1 calc R . .
C25 C 0.0150(6) -0.0670(4) 0.1024(3) 0.0258(10) Uani 1 1 d . . .
H25A H -0.0504 -0.0030 0.0948 0.031 Uiso 1 1 calc R . .
C11 C 0.4355(6) -0.2998(4) 0.3385(4) 0.0333(12) Uani 1 1 d . . .
H11A H 0.4182 -0.2917 0.2775 0.040 Uiso 1 1 calc R . .
C12 C 0.5533(8) -0.3791(4) 0.3632(5) 0.0442(15) Uani 1 1 d . . .
H12A H 0.6177 -0.4263 0.3194 0.053 Uiso 1 1 calc R . .
C4 C -0.1944(6) 0.2412(4) 0.1475(4) 0.0335(12) Uani 1 1 d . . .
H4B H -0.2372 0.2901 0.1070 0.040 Uiso 1 1 calc R . .
C100 C 0.0229(9) -0.6066(5) 0.3076(4) 0.0481(16) Uani 1 1 d . . .
H10A H 0.1126 -0.6680 0.3051 0.058 Uiso 1 1 calc R A 1
C28 C 0.2023(8) -0.2537(4) 0.1240(4) 0.0403(14) Uani 1 1 d . . .
H28A H 0.2673 -0.3179 0.1309 0.048 Uiso 1 1 calc R . .
C30 C -0.0402(10) -0.3128(5) 0.1545(4) 0.0495(17) Uani 1 1 d . . .
H30A H -0.1479 -0.2848 0.1889 0.059 Uiso 1 1 calc R . .
H30B H 0.0226 -0.3616 0.1925 0.059 Uiso 1 1 calc R . .
Cl3 Cl -0.1550(2) -0.63146(13) 0.35525(13) 0.0561(4) Uani 1 1 d . B .
Cl2 Cl 0.0615(3) -0.52074(16) 0.37559(15) 0.0705(8) Uani 0.967(6) 1 d P B 1
Cl1 Cl 0.0093(4) -0.56526(15) 0.19853(13) 0.0743(8) Uani 0.967(6) 1 d P B 1

loop_
_atom_site_aniso_label
_atom_site_aniso_U_11
_atom_site_aniso_U_22
_atom_site_aniso_U_33
_atom_site_aniso_U_23
_atom_site_aniso_U_13
_atom_site_aniso_U_12
Pt1 0.01715(10) 0.02363(11) 0.01568(10) 0.00325(7) -0.00185(6) -0.00785(7)
C23 0.030(3) 0.037(3) 0.015(2) -0.002(2) -0.0051(19) -0.011(2)
Br1 0.0217(2) 0.0281(3) 0.0210(2) -0.00032(18) -0.00162(17) -0.00899(19)
Br2 0.1477(8) 0.0493(4) 0.0367(4) 0.0097(3) -0.0330(4) -0.0593(5)
N2 0.0192(18) 0.0206(19) 0.0133(17) 0.0046(14) -0.0012(14) -0.0082(15)
C22 0.027(2) 0.028(3) 0.019(2) 0.0112(19) 0.0027(18) -0.015(2)
N3 0.0187(18) 0.0166(18) 0.0204(19) 0.0032(15) -0.0033(14) -0.0044(15)
N1 0.0147(18) 0.026(2) 0.022(2) 0.0056(16) -0.0049(15) -0.0055(16)
C21 0.016(2) 0.033(3) 0.023(2) 0.001(2) -0.0014(18) -0.0046(19)
C9 0.023(2) 0.019(2) 0.021(2) 0.0030(18) -0.0060(18) -0.0065(18)
C17 0.033(3) 0.041(3) 0.029(3) 0.006(2) -0.008(2) -0.023(2)
N4 0.023(2) 0.030(2) 0.033(2) 0.0114(19) -0.0033(18) -0.0064(18)
C1 0.018(2) 0.020(2) 0.019(2) 0.0029(17) -0.0010(17) -0.0075(18)
C10 0.020(2) 0.021(2) 0.029(2) 0.0074(19) -0.0031(18) -0.0093(19)
C15 0.021(2) 0.028(3) 0.019(2) 0.0015(18) -0.0052(18) -0.0091(19)
C8 0.020(2) 0.023(2) 0.017(2) 0.0004(18) -0.0038(17) -0.0097(18)
C2 0.020(2) 0.026(2) 0.028(2) 0.005(2) -0.0031(19) -0.0082(19)
C7 0.018(2) 0.021(2) 0.016(2) -0.0008(17) -0.0029(16) -0.0051(18)
C24 0.030(3) 0.029(3) 0.019(2) -0.0044(19) -0.0075(19) -0.012(2)
C14 0.029(3) 0.042(3) 0.041(3) 0.023(3) -0.011(2) -0.008(2)
C26 0.032(3) 0.032(3) 0.024(2) -0.004(2) -0.003(2) -0.011(2)
C16 0.023(2) 0.034(3) 0.029(3) 0.006(2) -0.007(2) -0.014(2)
C3 0.021(2) 0.032(3) 0.043(3) 0.013(2) -0.009(2) -0.007(2)
C6 0.016(2) 0.023(2) 0.015(2) 0.0000(17) -0.0006(16) -0.0082(17)
C5 0.022(2) 0.028(3) 0.033(3) 0.014(2) -0.007(2) -0.007(2)
C29 0.030(3) 0.029(3) 0.038(3) -0.007(2) -0.014(2) 0.002(2)
C27 0.051(3) 0.032(3) 0.025(3) -0.003(2) -0.007(2) -0.020(3)
C13 0.030(3) 0.028(3) 0.059(4) 0.015(3) -0.007(3) -0.003(2)
C20 0.027(2) 0.026(2) 0.023(2) 0.0102(19) -0.0070(19) -0.013(2)
C19 0.037(3) 0.021(2) 0.033(3) 0.005(2) -0.002(2) -0.012(2)
C18 0.041(3) 0.033(3) 0.026(3) -0.002(2) -0.003(2) -0.022(2)
C25 0.028(3) 0.024(2) 0.027(2) -0.0025(19) -0.009(2) -0.006(2)
C11 0.031(3) 0.026(3) 0.039(3) 0.000(2) -0.007(2) -0.001(2)
C12 0.038(3) 0.028(3) 0.059(4) -0.003(3) -0.004(3) -0.001(3)
C4 0.029(3) 0.034(3) 0.036(3) 0.017(2) -0.012(2) -0.005(2)
C100 0.068(5) 0.033(3) 0.039(3) 0.005(3) -0.006(3) -0.009(3)
C28 0.053(4) 0.022(3) 0.042(3) -0.002(2) -0.017(3) 0.000(3)
C30 0.091(5) 0.040(4) 0.031(3) 0.002(3) -0.014(3) -0.039(4)
Cl3 0.0570(10) 0.0478(10) 0.0565(10) 0.0114(8) -0.0057(8) -0.0065(8)
Cl2 0.1115(19) 0.0531(12) 0.0571(13) -0.0015(9) -0.0243(12) -0.0339(12)
Cl1 0.147(2) 0.0517(12) 0.0359(10) 0.0107(8) -0.0110(11) -0.0496(13)

loop_
_atom_type_symbol
_atom_type_description
_atom_type_scat_dispersion_real
_atom_type_scat_dispersion_imag
_atom_type_scat_source
C C 0.0033 0.0016 'International Tables Vol C Tables 4.2.6.8 and 6.1.1.4'
H H 0.0000 0.0000 'International Tables Vol C Tables 4.2.6.8 and 6.1.1.4'
N N 0.0061 0.0033 'International Tables Vol C Tables 4.2.6.8 and 6.1.1.4'
Br Br -0.2901 2.4595 'International Tables Vol C Tables 4.2.6.8 and 6.1.1.4'
Pt Pt -1.7033 8.3905 'International Tables Vol C Tables 4.2.6.8 and 6.1.1.4'
Cl Cl 0.1484 0.1585 'International Tables Vol C Tables 4.2.6.8 and 6.1.1.4'

loop_
_geom_angle_atom_site_label_1
_geom_angle_atom_site_label_2
_geom_angle_atom_site_label_3
_geom_angle
C21 Pt1 C22 87.5(2)
C21 Pt1 C23 88.9(2)
C22 Pt1 C23 86.7(2)
C21 Pt1 N2 98.21(18)
C22 Pt1 N2 173.76(17)
C23 Pt1 N2 95.88(18)
C21 Pt1 N1 172.53(17)
C22 Pt1 N1 99.29(18)
C23 Pt1 N1 88.41(18)
N2 Pt1 N1 75.17(15)
C21 Pt1 Br1 90.98(15)
C22 Pt1 Br1 89.59(15)
C23 Pt1 Br1 176.33(14)
N2 Pt1 Br1 87.78(10)
N1 Pt1 Br1 92.19(12)
C24 C23 Pt1 113.6(3)
C24 C23 H23A 108.9
Pt1 C23 H23A 108.9
C24 C23 H23B 108.9
Pt1 C23 H23B 108.9
H23A C23 H23B 107.7
N3 N2 C6 122.9(4)
N3 N2 Pt1 118.2(3)
C6 N2 Pt1 118.6(3)
Pt1 C22 H22A 109.5
Pt1 C22 H22B 109.5
H22A C22 H22B 109.5
Pt1 C22 H22C 109.5
H22A C22 H22C 109.5
H22B C22 H22C 109.5
C9 N3 N2 118.7(4)
C5 N1 C1 120.9(4)
C5 N1 Pt1 121.2(3)
C1 N1 Pt1 117.0(3)
Pt1 C21 H21A 109.5
Pt1 C21 H21B 109.5
H21A C21 H21B 109.5
Pt1 C21 H21C 109.5
H21A C21 H21C 109.5
H21B C21 H21C 109.5
N3 C9 C8 123.2(4)
N3 C9 C10 112.3(4)
C8 C9 C10 124.5(4)
C18 C17 C16 116.6(4)
C18 C17 H17A 108.1
C16 C17 H17A 108.1
C18 C17 H17B 108.1
C16 C17 H17B 108.1
H17A C17 H17B 107.3
C14 N4 C10 117.3(5)
N1 C1 C2 118.9(4)
N1 C1 C6 115.4(4)
C2 C1 C6 125.5(4)
N4 C10 C11 123.1(5)
N4 C10 C9 116.9(4)
C11 C10 C9 120.0(5)
C7 C15 C16 113.4(4)
C7 C15 H15A 108.9
C16 C15 H15A 108.9
C7 C15 H15B 108.9
C16 C15 H15B 108.9
H15A C15 H15B 107.7
C7 C8 C9 117.6(4)
C7 C8 C20 122.2(4)
C9 C8 C20 120.0(4)
C3 C2 C1 119.8(4)
C3 C2 H2A 120.1
C1 C2 H2A 120.1
C8 C7 C6 117.2(4)
C8 C7 C15 119.2(4)
C6 C7 C15 123.6(4)
C29 C24 C25 117.1(5)
C29 C24 C23 121.3(5)
C25 C24 C23 121.6(5)
N4 C14 C13 123.3(6)
N4 C14 H14A 118.4
C13 C14 H14A 118.4
C25 C26 C27 120.2(5)
C25 C26 H26A 119.9
C27 C26 H26A 119.9
C17 C16 C15 116.2(4)
C17 C16 H16A 108.2
C15 C16 H16A 108.2
C17 C16 H16B 108.2
C15 C16 H16B 108.2
H16A C16 H16B 107.4
C4 C3 C2 119.9(5)
C4 C3 H3B 120.0
C2 C3 H3B 120.0
N2 C6 C7 120.3(4)
N2 C6 C1 112.7(4)
C7 C6 C1 127.0(4)
N1 C5 C4 122.4(5)
N1 C5 H5A 118.8
C4 C5 H5A 118.8
C28 C29 C24 121.4(5)
C28 C29 H29A 119.3
C24 C29 H29A 119.3
C26 C27 C28 118.9(5)
C26 C27 C30 119.5(6)
C28 C27 C30 121.6(6)
C14 C13 C12 118.7(5)
C14 C13 H13A 120.6
C12 C13 H13A 120.6
C8 C20 C19 110.4(4)
C8 C20 H20A 109.6
C19 C20 H20A 109.6
C8 C20 H20B 109.6
C19 C20 H20B 109.6
H20A C20 H20B 108.1
C18 C19 C20 114.8(4)
C18 C19 H19A 108.6
C20 C19 H19A 108.6
C18 C19 H19B 108.6
C20 C19 H19B 108.6
H19A C19 H19B 107.5
C19 C18 C17 115.4(4)
C19 C18 H18A 108.4
C17 C18 H18A 108.4
C19 C18 H18B 108.4
C17 C18 H18B 108.4
H18A C18 H18B 107.5
C26 C25 C24 121.6(5)
C26 C25 H25A 119.2
C24 C25 H25A 119.2
C10 C11 C12 118.7(6)
C10 C11 H11A 120.7
C12 C11 H11A 120.7
C13 C12 C11 118.8(6)
C13 C12 H12A 120.6
C11 C12 H12A 120.6
C3 C4 C5 118.1(5)
C3 C4 H4B 120.9
C5 C4 H4B 120.9
Cl1 C100 Cl2 111.0(4)
Cl1 C100 Cl3 110.1(4)
Cl2 C100 Cl3 109.8(4)
Cl1 C100 H10A 108.6
Cl2 C100 H10A 108.6
Cl3 C100 H10A 108.6
C29 C28 C27 120.7(5)
C29 C28 H28A 119.6
C27 C28 H28A 119.6
C27 C30 Br2 111.2(4)
C27 C30 H30A 109.4
Br2 C30 H30A 109.4
C27 C30 H30B 109.4
Br2 C30 H30B 109.4
H30A C30 H30B 108.0

loop_
_geom_bond_atom_site_label_1
_geom_bond_atom_site_label_2
_geom_bond_distance
Pt1 C21 2.054(5)
Pt1 C22 2.087(4)
Pt1 C23 2.104(5)
Pt1 N2 2.143(4)
Pt1 N1 2.145(4)
Pt1 Br1 2.6002(8)
C23 C24 1.466(7)
C23 H23A 0.9900
C23 H23B 0.9900
Br2 C30 1.966(6)
N2 N3 1.331(5)
N2 C6 1.349(6)
C22 H22A 0.9800
C22 H22B 0.9800
C22 H22C 0.9800
N3 C9 1.328(6)
N1 C5 1.336(6)
N1 C1 1.355(6)
C21 H21A 0.9800
C21 H21B 0.9800
C21 H21C 0.9800
C9 C8 1.405(6)
C9 C10 1.496(6)
C17 C18 1.533(8)
C17 C16 1.539(7)
C17 H17A 0.9900
C17 H17B 0.9900
N4 C14 1.345(7)
N4 C10 1.346(7)
C1 C2 1.400(6)
C1 C6 1.504(6)
C10 C11 1.379(8)
C15 C7 1.506(6)
C15 C16 1.550(6)
C15 H15A 0.9900
C15 H15B 0.9900
C8 C7 1.404(6)
C8 C20 1.497(6)
C2 C3 1.390(7)
C2 H2A 0.9500
C7 C6 1.414(6)
C24 C29 1.401(7)
C24 C25 1.404(7)
C14 C13 1.381(9)
C14 H14A 0.9500
C26 C25 1.387(7)
C26 C27 1.391(8)
C26 H26A 0.9500
C16 H16A 0.9900
C16 H16B 0.9900
C3 C4 1.373(8)
C3 H3B 0.9500
C5 C4 1.383(7)
C5 H5A 0.9500
C29 C28 1.380(9)
C29 H29A 0.9500
C27 C28 1.393(9)
C27 C30 1.487(8)
C13 C12 1.383(10)
C13 H13A 0.9500
C20 C19 1.545(7)
C20 H20A 0.9900
C20 H20B 0.9900
C19 C18 1.528(8)
C19 H19A 0.9900
C19 H19B 0.9900
C18 H18A 0.9900
C18 H18B 0.9900
C25 H25A 0.9500
C11 C12 1.393(8)
C11 H11A 0.9500
C12 H12A 0.9500
C4 H4B 0.9500
C100 Cl1 1.739(7)
C100 Cl2 1.762(7)
C100 Cl3 1.765(8)
C100 H10A 1.0000
C28 H28A 0.9500
C30 H30A 0.9900
C30 H30B 0.9900

loop_
_geom_torsion_atom_site_label_1
_geom_torsion_atom_site_label_2
_geom_torsion_atom_site_label_3
_geom_torsion_atom_site_label_4
_geom_torsion
C21 Pt1 C23 C24 98.8(4)
C22 Pt1 C23 C24 -173.7(4)
N2 Pt1 C23 C24 0.6(4)
N1 Pt1 C23 C24 -74.3(4)
Br1 Pt1 C23 C24 -174(2)
C21 Pt1 N2 N3 2.0(4)
C22 Pt1 N2 N3 -153.8(14)
C23 Pt1 N2 N3 91.7(3)
N1 Pt1 N2 N3 178.5(4)
Br1 Pt1 N2 N3 -88.7(3)
C21 Pt1 N2 C6 176.5(3)
C22 Pt1 N2 C6 20.7(17)
C23 Pt1 N2 C6 -93.8(4)
N1 Pt1 N2 C6 -7.0(3)
Br1 Pt1 N2 C6 85.9(3)
C6 N2 N3 C9 -0.7(6)
Pt1 N2 N3 C9 173.6(3)
C21 Pt1 N1 C5 -141.0(12)
C22 Pt1 N1 C5 14.0(4)
C23 Pt1 N1 C5 -72.4(4)
N2 Pt1 N1 C5 -168.9(4)
Br1 Pt1 N1 C5 104.0(4)
C21 Pt1 N1 C1 28.5(15)
C22 Pt1 N1 C1 -176.5(4)
C23 Pt1 N1 C1 97.1(4)
N2 Pt1 N1 C1 0.6(3)
Br1 Pt1 N1 C1 -86.6(3)
N2 N3 C9 C8 -1.8(7)
N2 N3 C9 C10 178.1(4)
C5 N1 C1 C2 -0.4(7)
Pt1 N1 C1 C2 -169.9(4)
C5 N1 C1 C6 174.6(4)
Pt1 N1 C1 C6 5.1(5)
C14 N4 C10 C11 1.2(7)
C14 N4 C10 C9 -176.6(4)
N3 C9 C10 N4 126.9(5)
C8 C9 C10 N4 -53.2(6)
N3 C9 C10 C11 -51.0(6)
C8 C9 C10 C11 128.9(5)
N3 C9 C8 C7 1.9(7)
C10 C9 C8 C7 -178.0(4)
N3 C9 C8 C20 176.8(4)
C10 C9 C8 C20 -3.1(7)
N1 C1 C2 C3 1.1(8)
C6 C1 C2 C3 -173.3(5)
C9 C8 C7 C6 0.3(6)
C20 C8 C7 C6 -174.5(4)
C9 C8 C7 C15 179.5(4)
C20 C8 C7 C15 4.7(7)
C16 C15 C7 C8 -88.3(5)
C16 C15 C7 C6 90.9(5)
Pt1 C23 C24 C29 -90.5(5)
Pt1 C23 C24 C25 90.5(5)
C10 N4 C14 C13 -1.7(8)
C18 C17 C16 C15 -67.5(6)
C7 C15 C16 C17 76.5(6)
C1 C2 C3 C4 -0.8(9)
N3 N2 C6 C7 2.9(7)
Pt1 N2 C6 C7 -171.3(3)
N3 N2 C6 C1 -174.3(4)
Pt1 N2 C6 C1 11.5(5)
C8 C7 C6 N2 -2.6(6)
C15 C7 C6 N2 178.2(4)
C8 C7 C6 C1 174.2(4)
C15 C7 C6 C1 -5.0(7)
N1 C1 C6 N2 -10.7(6)
C2 C1 C6 N2 163.9(5)
N1 C1 C6 C7 172.4(4)
C2 C1 C6 C7 -13.1(8)
C1 N1 C5 C4 -0.6(8)
Pt1 N1 C5 C4 168.4(4)
C25 C24 C29 C28 0.1(8)
C23 C24 C29 C28 -178.9(5)
C25 C26 C27 C28 -0.2(8)
C25 C26 C27 C30 -179.2(5)
N4 C14 C13 C12 1.3(9)
C7 C8 C20 C19 92.8(5)
C9 C8 C20 C19 -81.9(5)
C8 C20 C19 C18 -52.9(6)
C20 C19 C18 C17 -54.4(6)
C16 C17 C18 C19 99.3(5)
C27 C26 C25 C24 -0.3(8)
C29 C24 C25 C26 0.3(7)
C23 C24 C25 C26 179.3(5)
N4 C10 C11 C12 -0.3(8)
C9 C10 C11 C12 177.5(5)
C14 C13 C12 C11 -0.3(9)
C10 C11 C12 C13 -0.2(9)
C2 C3 C4 C5 -0.1(9)
N1 C5 C4 C3 0.9(9)
C24 C29 C28 C27 -0.5(9)
C26 C27 C28 C29 0.6(9)
C30 C27 C28 C29 179.6(5)
C26 C27 C30 Br2 90.8(6)
C28 C27 C30 Br2 -88.2(7)

loop_
_platon_squeeze_void_nr
_platon_squeeze_void_average_x
_platon_squeeze_void_average_y
_platon_squeeze_void_average_z
_platon_squeeze_void_volume
_platon_squeeze_void_count_electrons
_platon_squeeze_void_content
1 0.500 0.500 1.000 246 35 ' '
